data_2004177
loop_
_publ_author_name
'Bocelli, G.'
'Cantoni, A.'
'Costa, M.'

_publ_section_title
;
 Dimethyl 4,4-Bis(ethoxycarbonyl)-1,2-cyclopentanediylidenediacetate
;
_journal_issue 11
_journal_name_full 'Acta Crystallographica Section C'
_journal_page_first 2374
_journal_page_last 2376
_journal_paper_doi 10.1107/S010827019500669X
_journal_volume 51
_journal_year 1995
_chemical_formula_sum 'C17 H22 O8'
_chemical_formula_weight 354.35
_chemical_name_systematic
;
 ?
;
_space_group_IT_number 2
_symmetry_cell_setting triclinic
_symmetry_space_group_name_Hall '-P 1'
_symmetry_space_group_name_H-M 'P -1'
_audit_creation_method SHELXL
_cell_angle_alpha 109.26(3)
_cell_angle_beta 98.36(2)
_cell_angle_gamma 73.59(3)
_cell_formula_units_Z 2
_cell_length_a 9.610(3)
_cell_length_b 11.468(3)
_cell_length_c 9.043(2)
_cell_measurement_reflns_used 24
_cell_measurement_temperature 295(2)
_cell_measurement_theta_max 17.7
_cell_measurement_theta_min 6.3
_cell_volume 901.0(5)
_computing_cell_refinement FEBO
_computing_data_collection 'FEBO (Belletti, 1993)'
_computing_data_reduction FEBO
_computing_structure_refinement 'SHELXL93 (Sheldrick, 1993)'
_computing_structure_solution 'SIR92 (Altomare et al., 1994)'
_diffrn_ambient_temperature 295(2)
_diffrn_measurement_device 'Philips PW1100'
_diffrn_measurement_method 'Lehmann & Larsen (1974)'
_diffrn_radiation_monochromator graphite
_diffrn_radiation_source 'fine-focus sealed tube'
_diffrn_radiation_type MoK\a
_diffrn_radiation_wavelength 0.71069
_diffrn_reflns_av_R_equivalents 0.0000
_diffrn_reflns_av_sigmaI/netI 0.6040
_diffrn_reflns_limit_h_max 12
_diffrn_reflns_limit_h_min -12
_diffrn_reflns_limit_k_max 13
_diffrn_reflns_limit_k_min -14
_diffrn_reflns_limit_l_max 11
_diffrn_reflns_limit_l_min 0
_diffrn_reflns_number 3931
_diffrn_reflns_theta_max 27.00
_diffrn_reflns_theta_min 3.16
_diffrn_standards_decay_% 0
_diffrn_standards_interval_count 100
_diffrn_standards_number 1
_exptl_absorpt_coefficient_mu 0.104
_exptl_absorpt_correction_type none
_exptl_crystal_colour 'pale yellow'
_exptl_crystal_density_diffrn 1.306
_exptl_crystal_description prism
_exptl_crystal_F_000 376
_exptl_crystal_size_max 0.26
_exptl_crystal_size_mid 0.16
_exptl_crystal_size_min 0.12
_refine_diff_density_max 0.224
_refine_diff_density_min -0.205
_refine_ls_extinction_coef 0.016(2)
_refine_ls_extinction_method 'SHELXL93 (Sheldrick, 1993)'
_refine_ls_goodness_of_fit_all 0.700
_refine_ls_goodness_of_fit_obs 1.091
_refine_ls_matrix_type full
_refine_ls_number_parameters 315
_refine_ls_number_reflns 3930
_refine_ls_number_restraints 0
_refine_ls_restrained_S_all 0.703
_refine_ls_restrained_S_obs 1.091
_refine_ls_R_factor_all 0.1558
_refine_ls_R_factor_obs 0.0436
_refine_ls_shift/esd_max -0.420
_refine_ls_shift/esd_mean 0.023
_refine_ls_structure_factor_coef Fsqd
_refine_ls_weighting_scheme
;
calc w = 1/[\s^2^(F~o~^2^) + (0.0507P)^2^]
where P = (F~o~^2^ + 2F~c~^2^)/3
;
_refine_ls_wR_factor_all 0.1071
_refine_ls_wR_factor_obs 0.0947
_reflns_number_observed 1480
_reflns_number_total 3931
_reflns_observed_criterion >2sigma(I)
_cod_data_source_file pa1182.cif
_cod_data_source_block costa193
_cod_depositor_comments
;
The following automatic conversions were performed:
'_symmetry_cell_setting' value 'Triclinic' changed to 'triclinic'
according to '/home/saulius/struct/CIF-dictionaries/cif_core.dic'
dictionary named 'cif_core.dic' version 2.4.1 from 2010-06-29.

Automatic conversion script
Id: cif_fix_enum 1527 2010-12-29 10:47:43Z saulius 

The following automatic conversions were performed:

'_symmetry_cell_setting' value 'Triclinic' changed to 'triclinic'
according to /home/saulius/struct/CIF-dictionaries/cif_core.dic
dictionary named 'cif_core.dic' version 2.4.1 from 2010-06-29.

Automatic conversion script
Id: cif_fix_values 1715 2011-07-08 13:25:40Z adriana 
;
_cod_original_cell_volume 901.0(4)
_cod_database_code 2004177

loop_
_symmetry_equiv_pos_as_xyz
'x, y, z'
'-x, -y, -z'

loop_
_atom_site_aniso_label
_atom_site_aniso_U_11
_atom_site_aniso_U_22
_atom_site_aniso_U_33
_atom_site_aniso_U_12
_atom_site_aniso_U_13
_atom_site_aniso_U_23
O1 0.0771(12) 0.0522(11) 0.0688(12) 0.0018(9) -0.0244(10) 0.0131(9)
O2 0.0717(11) 0.0401(10) 0.0472(10) -0.0043(8) -0.0042(8) 0.0033(8)
O3 0.0494(11) 0.0776(13) 0.0928(14) -0.0041(9) -0.0216(10) 0.0398(10)
O4 0.0603(12) 0.0818(14) 0.0851(14) -0.0074(10) -0.0213(10) 0.0057(11)
O5 0.0602(11) 0.0411(10) 0.0833(13) -0.0144(9) 0.0076(9) 0.0063(9)
O6 0.0505(11) 0.0404(10) 0.0917(13) 0.0032(8) -0.0046(9) 0.0133(9)
O7 0.0586(11) 0.0574(11) 0.0835(13) -0.0199(9) 0.0082(9) 0.0278(10)
O8 0.0841(14) 0.119(2) 0.0499(11) -0.0458(12) 0.0276(10) -0.0008(11)
C1 0.0360(12) 0.0368(13) 0.0375(13) -0.0014(10) 0.0065(10) 0.0123(11)
C2 0.0413(15) 0.0381(14) 0.044(2) -0.0024(11) -0.0019(12) 0.0117(12)
C3 0.0361(12) 0.0361(12) 0.0401(13) -0.0057(10) 0.0041(10) 0.0063(11)
C4 0.0381(14) 0.0458(15) 0.042(2) -0.0092(11) 0.0011(11) 0.0100(12)
C5 0.0377(13) 0.0383(13) 0.0372(13) -0.0058(10) 0.0043(10) 0.0147(11)
C6 0.0427(14) 0.0408(15) 0.0437(15) 0.0019(12) -0.0002(12) 0.0123(12)
C7 0.0490(14) 0.0390(14) 0.0418(14) -0.0003(12) 0.0044(12) 0.0094(12)
C8 0.098(3) 0.062(2) 0.049(2) -0.023(2) -0.011(2) 0.006(2)
C9 0.0418(14) 0.048(2) 0.050(2) -0.0019(13) 0.0012(12) 0.0125(13)
C10 0.0416(15) 0.066(2) 0.057(2) -0.0063(14) 0.0017(13) 0.0209(15)
C11 0.060(2) 0.104(3) 0.118(4) -0.019(2) -0.041(2) 0.051(3)
C12 0.0460(15) 0.0406(14) 0.0434(15) -0.0052(12) 0.0099(12) 0.0060(12)
C13 0.064(2) 0.044(2) 0.114(3) 0.007(2) 0.004(2) 0.021(2)
C14 0.065(2) 0.058(2) 0.131(3) 0.003(2) 0.012(2) 0.007(2)
C15 0.0370(13) 0.050(2) 0.050(2) -0.0037(12) 0.0030(12) 0.0148(14)
C16 0.142(5) 0.244(8) 0.065(3) -0.115(5) 0.026(3) -0.001(4)
C17 0.171(6) 0.198(6) 0.080(4) -0.077(5) 0.024(3) 0.030(4)

loop_
_atom_site_label
_atom_site_occupancy
_atom_site_fract_x
_atom_site_fract_y
_atom_site_fract_z
_atom_site_U_iso_or_equiv
_atom_site_thermal_displace_type
_atom_site_calc_flag
_atom_site_type_symbol
O1 1 0.6764(2) 0.43554(15) 0.8778(2) 0.0744(6) Uani d O
O2 1 0.5472(2) 0.63244(14) 0.8883(2) 0.0585(5) Uani d O
O3 1 0.0449(2) 0.4597(2) 0.2959(2) 0.0750(6) Uani d O
O4 1 0.1621(2) 0.2554(2) 0.2116(2) 0.0857(6) Uani d O
O5 1 0.6037(2) -0.07073(14) 0.3491(2) 0.0640(5) Uani d O
O6 1 0.8064(2) -0.01125(13) 0.4609(2) 0.0667(5) Uani d O
O7 1 0.7624(2) 0.2672(2) 0.3629(2) 0.0633(5) Uani d O
O8 1 0.7104(2) 0.1003(2) 0.1745(2) 0.0841(6) Uani d O
C1 1 0.4931(2) 0.3529(2) 0.5884(2) 0.0377(5) Uani d C
C2 1 0.6147(3) 0.2360(2) 0.5859(3) 0.0436(6) Uani d C
C3 1 0.6113(2) 0.1502(2) 0.4152(2) 0.0393(5) Uani d C
C4 1 0.4504(2) 0.1834(2) 0.3572(3) 0.0431(6) Uani d C
C5 1 0.3887(2) 0.3185(2) 0.4552(2) 0.0375(5) Uani d C
C6 1 0.4794(2) 0.4689(2) 0.6908(3) 0.0455(6) Uani d C
C7 1 0.5793(2) 0.5054(2) 0.8258(3) 0.0461(6) Uani d C
C8 1 0.6322(4) 0.6831(4) 1.0272(4) 0.0733(9) Uani d C
C9 1 0.2603(2) 0.3954(2) 0.4296(3) 0.0492(6) Uani d C
C10 1 0.1559(2) 0.3592(3) 0.3023(3) 0.0561(7) Uani d C
C11 1 -0.0675(4) 0.4363(5) 0.1734(6) 0.0948(13) Uani d C
C12 1 0.6691(3) 0.0092(2) 0.4011(3) 0.0455(6) Uani d C
C13 1 0.8857(4) -0.1433(3) 0.4487(5) 0.0798(9) Uani d C
C14 1 0.9603(4) -0.2012(4) 0.2999(5) 0.0937(12) Uani d C
C15 1 0.7044(2) 0.1814(2) 0.3180(3) 0.0473(6) Uani d C
C16 1 0.7892(7) 0.1346(7) 0.0683(6) 0.146(2) Uani d C
C17 1 0.7626(7) 0.0598(8) -0.0865(6) 0.144(2) Uani d C
H2A 1 0.7088(23) 0.2545(18) 0.6232(22) 0.053(6) Uiso d H
H2B 1 0.5923(21) 0.1964(19) 0.6521(24) 0.057(8) Uiso d H
H4B 1 0.4389(19) 0.1734(17) 0.2481(23) 0.040(6) Uiso d H
H4A 1 0.3996(19) 0.1226(17) 0.3742(21) 0.043(6) Uiso d H
H6 1 0.4039(20) 0.5336(18) 0.6780(21) 0.042(6) Uiso d H
H8A 1 0.6110(32) 0.7685(31) 1.0406(35) 0.117(13) Uiso d H
H8B 1 0.6164(29) 0.6587(26) 1.1107(33) 0.103(12) Uiso d H
H8C 1 0.7383(32) 0.6533(25) 1.0100(31) 0.104(11) Uiso d H
H9 1 0.2371(22) 0.4773(20) 0.4971(24) 0.057(7) Uiso d H
H11A 1 -0.0227(41) 0.3837(36) 0.0561(45) 0.187(19) Uiso d H
H11B 1 -0.1264(40) 0.4976(35) 0.1787(46) 0.147(18) Uiso d H
H11C 1 -0.0977(31) 0.3738(27) 0.1735(35) 0.090(13) Uiso d H
H13A 1 0.9566(28) -0.1317(22) 0.5416(29) 0.083(9) Uiso d H
H13B 1 0.8139(31) -0.1942(25) 0.4358(32) 0.109(11) Uiso d H
H14A 1 0.8861(35) -0.2068(27) 0.1993(37) 0.126(12) Uiso d H
H14B 1 1.0104(33) -0.2798(30) 0.2995(37) 0.126(13) Uiso d H
H14C 1 1.0317(36) -0.1433(31) 0.3008(37) 0.147(14) Uiso d H
H16A 1 0.758(3) 0.222(3) 0.089(6) 0.002(5) Uiso d H
H16B 1 0.900(5) 0.099(5) 0.096(6) 0.112(11) Uiso d H
H17A 1 0.816(8) 0.086(7) -0.154(9) 0.164(17) Uiso d H
H17B 1 0.651(11) 0.094(8) -0.115(9) 0.264(28) Uiso d H
H17C 1 0.786(5) -0.030(4) -0.098(7) 0.027(7) Uiso d H

loop_
_atom_type_symbol
_atom_type_description
_atom_type_scat_dispersion_real
_atom_type_scat_dispersion_imag
_atom_type_scat_source
O O 0.0106 0.0060 'International Tables Vol C Tables 4.2.6.8 and 6.1.1.4'
C C 0.0033 0.0016 'International Tables Vol C Tables 4.2.6.8 and 6.1.1.4'
H H 0.0000 0.0000 'International Tables Vol C Tables 4.2.6.8 and 6.1.1.4'

loop_
_geom_angle_atom_site_label_1
_geom_angle_atom_site_label_2
_geom_angle_atom_site_label_3
_geom_angle
_geom_angle_publ_flag
C7 O2 C8 116.8(2) yes
C10 O3 C11 116.7(3) yes
C12 O6 C13 117.6(2) yes
C15 O8 C16 112.3(2) yes
C6 C1 C5 124.5(2) yes
C6 C1 C2 127.1(2) yes
C5 C1 C2 108.4(2) yes
C1 C2 C3 104.4(2) yes
C12 C3 C15 107.3(2) yes
C12 C3 C2 112.4(2) yes
C15 C3 C2 110.5(2) yes
C12 C3 C4 112.3(2) yes
C15 C3 C4 110.1(2) yes
C2 C3 C4 104.4(2) yes
C5 C4 C3 105.3(2) yes
C9 C5 C1 124.8(2) yes
C9 C5 C4 126.7(2) yes
C1 C5 C4 108.4(2) yes
C1 C6 C7 125.8(2) yes
O1 C7 O2 122.8(2) yes
O1 C7 C6 127.0(2) yes
O2 C7 C6 110.2(2) yes
C5 C9 C10 124.5(2) yes
O4 C10 O3 122.0(2) yes
O4 C10 C9 126.9(2) yes
O3 C10 C9 111.2(2) yes
O5 C12 O6 124.6(2) yes
O5 C12 C3 126.4(2) yes
O6 C12 C3 109.0(2) yes
O6 C13 C14 109.3(3) yes
O7 C15 O8 124.5(2) yes
O7 C15 C3 125.5(2) yes
O8 C15 C3 110.0(2) yes
C17 C16 O8 107.2(4) yes

loop_
_geom_bond_atom_site_label_1
_geom_bond_atom_site_label_2
_geom_bond_distance
_geom_bond_publ_flag
O1 C7 1.197(2) yes
O2 C7 1.338(2) yes
O2 C8 1.439(3) yes
O3 C10 1.341(3) yes
O3 C11 1.444(4) yes
O4 C10 1.194(3) yes
O5 C12 1.188(2) yes
O6 C12 1.338(3) yes
O6 C13 1.466(3) yes
O7 C15 1.193(2) yes
O8 C15 1.322(3) yes
O8 C16 1.509(5) yes
C1 C6 1.330(3) yes
C1 C5 1.474(3) yes
C1 C2 1.506(3) yes
C2 C3 1.534(3) yes
C3 C12 1.522(3) yes
C3 C15 1.523(3) yes
C3 C4 1.541(3) yes
C4 C5 1.504(3) yes
C5 C9 1.338(3) yes
C6 C7 1.462(3) yes
C9 C10 1.445(3) yes
C13 C14 1.479(5) yes
C16 C17 1.411(6) yes

loop_
_cod_related_entry_id
_cod_related_entry_database
_cod_related_entry_code
1 ChemSpider 21187114
